data_2005173
loop_
_publ_author_name
'Dalhus, B.'
'G\"orbitz, C. H.'

_publ_section_title
;
 <small>DL</small>-Norleucine, \b Form at 120K
;
_journal_issue 7
_journal_name_full 'Acta Crystallographica Section C'
_journal_page_first 1761
_journal_page_last 1764
_journal_paper_doi 10.1107/S0108270196003642
_journal_volume 52
_journal_year 1996
_chemical_formula_sum 'C6 H13 N O2'
_chemical_formula_weight 131.17
_chemical_name_systematic
;
 DL-Norleucine
;
_space_group_IT_number 15
_symmetry_cell_setting monoclinic
_symmetry_space_group_name_Hall '-C 2yc'
_symmetry_space_group_name_H-M 'C 1 2/c 1'
_audit_creation_method SHELXL
_cell_angle_alpha 90.00
_cell_angle_beta 91.37(2)
_cell_angle_gamma 90.00
_cell_formula_units_Z 8
_cell_length_a 31.067(5)
_cell_length_b 4.7170(10)
_cell_length_c 9.851(2)
_cell_measurement_reflns_used 25
_cell_measurement_temperature 120(2)
_cell_measurement_theta_max 20.2
_cell_measurement_theta_min 13.2
_cell_volume 1443.2(5)
_diffrn_ambient_temperature 120(2)
_diffrn_measurement_device 'Nicolet P3 diffractometer'
_diffrn_measurement_method '\w scan'
_diffrn_radiation_monochromator graphite
_diffrn_radiation_source 'fine-focus sealed tube'
_diffrn_radiation_type MoK\a
_diffrn_radiation_wavelength 0.71069
_diffrn_reflns_av_R_equivalents 0.0000
_diffrn_reflns_av_sigmaI/netI 0.0526
_diffrn_reflns_limit_h_max 52
_diffrn_reflns_limit_h_min -52
_diffrn_reflns_limit_k_max 8
_diffrn_reflns_limit_k_min 0
_diffrn_reflns_limit_l_max 16
_diffrn_reflns_limit_l_min 0
_diffrn_reflns_number 3794
_diffrn_reflns_theta_max 37.5
_diffrn_reflns_theta_min 2.0
_diffrn_standards_decay_% '< 2'
_diffrn_standards_interval_count 96
_diffrn_standards_number 3
_exptl_absorpt_coefficient_mu 0.090
_exptl_absorpt_correction_type none
_exptl_crystal_colour Colourless
_exptl_crystal_density_diffrn 1.207
_exptl_crystal_density_method 'not measured'
_exptl_crystal_description Plate
_exptl_crystal_F_000 576
_exptl_crystal_size_max 0.5
_exptl_crystal_size_mid 0.3
_exptl_crystal_size_min 0.1
_refine_diff_density_max 0.388
_refine_diff_density_min -0.269
_refine_ls_extinction_method none
_refine_ls_goodness_of_fit_all 0.914
_refine_ls_goodness_of_fit_obs 1.035
_refine_ls_matrix_type full
_refine_ls_number_parameters 101
_refine_ls_number_reflns 3794
_refine_ls_number_restraints 0
_refine_ls_restrained_S_all 0.914
_refine_ls_restrained_S_obs 1.035
_refine_ls_R_factor_all 0.1023
_refine_ls_R_factor_obs 0.0572
_refine_ls_shift/esd_max 0.001
_refine_ls_shift/esd_mean 0.000
_refine_ls_structure_factor_coef Fsqd
_refine_ls_weighting_details 'w = 1/[\s^2^(Fo^2^)+(0.0339P)^2^+1.6573P] where P=(Fo^2^+2Fc^2^)/3'
_refine_ls_weighting_scheme calc
_refine_ls_wR_factor_all 0.1210
_refine_ls_wR_factor_obs 0.1075
_reflns_number_observed 2363
_reflns_number_total 3794
_reflns_observed_criterion >2sigma(I)
_cod_data_source_file pa1228.cif
_cod_data_source_block 1
_cod_depositor_comments
;
The following automatic conversions were performed:
'_symmetry_cell_setting' value 'Monoclinic' changed to 'monoclinic'
according to '/home/saulius/struct/CIF-dictionaries/cif_core.dic'
dictionary named 'cif_core.dic' version 2.4.1 from 2010-06-29.

Automatic conversion script
Id: cif_fix_enum 1527 2010-12-29 10:47:43Z saulius 

The following automatic conversions were performed:

'_symmetry_cell_setting' value 'Monoclinic' changed to 'monoclinic'
according to /home/saulius/struct/CIF-dictionaries/cif_core.dic
dictionary named 'cif_core.dic' version 2.4.1 from 2010-06-29.

Automatic conversion script
Id: cif_fix_values 1715 2011-07-08 13:25:40Z adriana 

The following automatic conversions were performed:

'_refine_ls_weighting_scheme' value 'calc w =
1/[\s^2^(Fo^2^)+(0.0339P)^2^+1.6573P] where P=(Fo^2^+2Fc^2^)/3' was
changed to 'calc'. New tag '_refine_ls_weighting_details' was
created. The value of the new tag was set to 'w =
1/[\s^2^(Fo^2^)+(0.0339P)^2^+1.6573P] where P=(Fo^2^+2Fc^2^)/3'.

Automatic conversion script
Id: cif_fix_values 3143 2015-03-26 13:38:13Z robertas 
;
_cod_original_sg_symbol_H-M 'C 2/c'
_cod_database_code 2005173

loop_
_symmetry_equiv_pos_as_xyz
'x, y, z'
'-x, y, -z+1/2'
'x+1/2, y+1/2, z'
'-x+1/2, y+1/2, -z+1/2'
'-x, -y, -z'
'x, -y, z-1/2'
'-x+1/2, -y+1/2, -z'
'x+1/2, -y+1/2, z-1/2'

loop_
_atom_site_aniso_label
_atom_site_aniso_U_11
_atom_site_aniso_U_22
_atom_site_aniso_U_33
_atom_site_aniso_U_12
_atom_site_aniso_U_13
_atom_site_aniso_U_23
O1 0.0210(3) 0.0157(3) 0.0190(3) 0.0038(3) -0.0021(3) 0.0003(3)
O2 0.0333(4) 0.0182(3) 0.0130(3) 0.0012(3) 0.0002(3) -0.0006(3)
N1 0.0180(4) 0.0173(4) 0.0137(3) -0.0021(3) -0.0015(3) 0.0015(3)
C1 0.0161(4) 0.0135(4) 0.0142(4) -0.0019(3) -0.0019(3) 0.0004(3)
C2 0.0171(4) 0.0133(4) 0.0137(3) 0.0003(3) -0.0014(3) -0.0002(3)
C3 0.0165(4) 0.0196(4) 0.0193(4) -0.0006(4) -0.0016(3) 0.0020(4)
C4 0.0196(5) 0.0223(5) 0.0244(5) -0.0001(4) -0.0060(4) 0.0027(4)
C5 0.0198(5) 0.0331(6) 0.0326(6) -0.0029(5) -0.0076(4) 0.0040(5)
C6 0.0245(6) 0.0467(8) 0.0344(6) 0.0012(6) -0.0116(5) -0.0003(6)

loop_
_atom_site_label
_atom_site_occupancy
_atom_site_fract_x
_atom_site_fract_y
_atom_site_fract_z
_atom_site_U_iso_or_equiv
_atom_site_thermal_displace_type
_atom_site_calc_flag
_atom_site_refinement_flags
_atom_site_type_symbol
O1 1 .71578(2) -.0773(2) .80067(8) .0186(2) Uani d . O
O2 1 .68537(3) .2043(2) .95401(7) .0215(2) Uani d . O
N1 1 .70227(3) .2976(2) .60017(8) .0163(2) Uani d . N
H1 1 .7315(6) .324(4) .6287(17) .040(5) Uiso d . H
H2 1 .6948(5) .442(4) .5390(15) .028(4) Uiso d . H
H3 1 .7000(5) .124(4) .5565(16) .032(4) Uiso d . H
C1 1 .69415(3) .1333(2) .83429(9) .0146(2) Uani d . C
C2 1 .67399(3) .3110(2) .71972(9) .0147(2) Uani d . C
H4 1 .67150(5) .503(3) .7490(4) .018 Uiso calc R H
C3 1 .62927(3) .1939(2) .68403(10) .0185(2) Uani d . C
H5 1 .63173(4) -.012(2) .6697(2) .022 Uiso calc R H
H6 1 .6106(2) .2234(4) .7624(8) .022 Uiso calc R H
C4 1 .60724(3) .3240(3) .55874(11) .0222(2) Uani d . C
H7 1 .60533(4) .532(2) .5711(2) .027 Uiso calc R H
H8 1 .6251(2) .2875(5) .4785(9) .027 Uiso calc R H
C5 1 .56239(4) .2063(3) .53200(13) .0286(2) Uani d . C
H9 1 .5440(2) .2582(6) .6077(9) .034 Uiso calc R H
H10 1 .56396(4) -.001(2) .52867(13) .034 Uiso calc R H
C6 1 .54177(4) .3139(4) .40024(14) .0354(3) Uani d . C
H11 1 .5128(3) .230(2) .3880(6) .055(3) Uiso calc R H
H12 1 .5598(3) .259(2) .3232(9) .055(3) Uiso calc R H
H13 1 .5393(3) .523(2) .4039(5) .055(3) Uiso calc R H

loop_
_atom_type_symbol
_atom_type_description
_atom_type_scat_dispersion_real
_atom_type_scat_dispersion_imag
_atom_type_scat_source
C C 0.0033 0.0016 'International Tables Vol C Tables 4.2.6.8 and 6.1.1.4'
H H 0.0000 0.0000 'International Tables Vol C Tables 4.2.6.8 and 6.1.1.4'
N N 0.0061 0.0033 'International Tables Vol C Tables 4.2.6.8 and 6.1.1.4'
O O 0.0106 0.0060 'International Tables Vol C Tables 4.2.6.8 and 6.1.1.4'

loop_
_geom_angle_atom_site_label_1
_geom_angle_atom_site_label_2
_geom_angle_atom_site_label_3
_geom_angle
_geom_angle_publ_flag
C2 N1 H1 109.7(10) ?
C2 N1 H2 109.7(9) ?
H1 N1 H2 108.4(14) ?
C2 N1 H3 111.4(10) ?
H1 N1 H3 108.2(14) ?
H2 N1 H3 109.3(13) ?
O1 C1 O2 126.10(10) yes
O1 C1 C2 117.00(10) yes
O2 C1 C2 116.80(10) yes
N1 C2 C1 108.80(10) yes
N1 C2 C3 110.70(10) yes
C1 C2 C3 109.00(10) yes
N1 C2 H4 109.44(5) ?
C1 C2 H4 109.44(5) ?
C3 C2 H4 109.44(6) ?
C4 C3 C2 115.40(10) yes
C4 C3 H5 108.44(6) ?
C2 C3 H5 108.44(6) ?
C4 C3 H6 108.44(6) ?
C2 C3 H6 108.44(5) ?
H5 C3 H6 107.5 ?
C5 C4 C3 112.70(10) yes
C5 C4 H7 109.06(7) ?
C3 C4 H7 109.06(6) ?
C5 C4 H8 109.06(7) ?
C3 C4 H8 109.06(6) ?
H7 C4 H8 107.8 ?
C4 C5 C6 113.10(10) yes
C4 C5 H9 108.96(7) ?
C6 C5 H9 108.96(8) ?
C4 C5 H10 108.96(7) ?
C6 C5 H10 108.96(8) ?
H9 C5 H10 107.8 ?
C5 C6 H11 109.47(8) ?
C5 C6 H12 109.47(8) ?
H11 C6 H12 109.5 ?
C5 C6 H13 109.47(8) ?
H11 C6 H13 109.5 ?
H12 C6 H13 109.5 ?

loop_
_geom_bond_atom_site_label_1
_geom_bond_atom_site_label_2
_geom_bond_distance
_geom_bond_publ_flag
O1 C1 1.2480(10) yes
O2 C1 1.2620(10) yes
N1 C2 1.4870(10) yes
N1 H1 0.95(2) ?
N1 H2 0.94(2) ?
N1 H3 0.93(2) ?
C1 C2 1.5280(10) yes
C2 C3 1.5290(10) yes
C2 H4 0.9550(10) ?
C3 C4 1.526(2) yes
C3 H5 0.986(10) ?
C3 H6 0.986(10) ?
C4 C5 1.517(2) yes
C4 H7 0.992(11) ?
C4 H8 0.992(11) ?
C5 C6 1.521(2) yes
C5 H9 0.980(11) ?
C5 H10 0.980(11) ?
C6 H11 0.988(11) ?
C6 H12 0.988(11) ?
C6 H13 0.988(11) ?

loop_
_geom_torsion_atom_site_label_1
_geom_torsion_atom_site_label_2
_geom_torsion_atom_site_label_3
_geom_torsion_atom_site_label_4
_geom_torsion
_geom_torsion_publ_flag
O1 C1 C2 N1 -31.10(10) yes
O2 C1 C2 N1 152.70(10) yes
O1 C1 C2 C3 89.70(11) ?
O2 C1 C2 C3 -86.50(11) ?
N1 C2 C3 C4 -52.70(10) yes
C1 C2 C3 C4 -172.30(10) yes
C2 C3 C4 C5 -177.90(10) yes
C3 C4 C5 C6 -174.60(10) yes
C1 C2 N1 H1 -45.3(12) ?
C1 C2 N1 H2 -164.3(10) ?
C1 C2 N1 H3 74.6(10) ?

loop_
_cod_related_entry_id
_cod_related_entry_database
_cod_related_entry_code
1 ChemSpider 9103
